data_7213536
loop_
_publ_author_name
'Clayden, Jonathan'
'Pink, Jennifer H.'
'Westlund, Neil'
'Frampton, Christopher S.'

_publ_section_title
;
 Atroposelectivity in the electrophilic substitution reactions of
 laterally lithiated and silylated tertiary amides
;
_journal_issue 7
_journal_name_full 'Journal of the Chemical Society, Perkin Transactions 1'
_journal_page_first 901
_journal_paper_doi 10.1039/b200358a
_journal_year 2002
_chemical_formula_sum 'C27 H34 N2 O'
_chemical_formula_weight 402.56
_chemical_name_common
;
RWX0256/Wilson/NW-D003/5107/15-5-97.
;
_chemical_name_systematic
;
?
;
_space_group_IT_number 14
_symmetry_cell_setting monoclinic
_symmetry_space_group_name_Hall '-P 2yn'
_symmetry_space_group_name_H-M 'P 1 21/n 1'
_atom_sites_solution_hydrogens geom
_atom_sites_solution_primary direct
_atom_sites_solution_secondary difmap
_audit_creation_method SHELXL-97
_cell_angle_alpha 90.00
_cell_angle_beta 114.457(13)
_cell_angle_gamma 90.00
_cell_formula_units_Z 4
_cell_length_a 14.030(3)
_cell_length_b 12.956(4)
_cell_length_c 14.047(3)
_cell_measurement_reflns_used 8192
_cell_measurement_temperature 123(1)
_cell_measurement_theta_max 26.37
_cell_measurement_theta_min 1.73
_cell_volume 2324.3(10)
_computing_cell_refinement 'SMART V5 & SAINT V5 (Bruker AXS, 1997)'
_computing_data_collection 'SMART V5 (Bruker AXS, 1997)'
_computing_data_reduction 'SAINT V5 (Bruker AXS, 1997)'
_computing_molecular_graphics 'SHELXTL V5.10 (Sheldrick, 1997)'
_computing_publication_material 'SHELXTL V5.10 (Sheldrick, 1997)'
_computing_structure_refinement 'SHELXTL V5.10 (Sheldrick, 1997)'
_computing_structure_solution 'SHELXTL V5.10 (Sheldrick, 1997)'
_diffrn_ambient_temperature 123(1)
_diffrn_detector_area_resol_mean 8.192
_diffrn_measured_fraction_theta_full 0.998
_diffrn_measured_fraction_theta_max 0.998
_diffrn_measurement_device_type 'Bruker AXS 1K SMART CCD area detector'
_diffrn_measurement_method 'narrow frame omega scans'
_diffrn_radiation_type MoK\a
_diffrn_radiation_wavelength 0.71073
_diffrn_reflns_av_R_equivalents 0.0200
_diffrn_reflns_av_sigmaI/netI 0.0139
_diffrn_reflns_limit_h_max 17
_diffrn_reflns_limit_h_min -17
_diffrn_reflns_limit_k_max 16
_diffrn_reflns_limit_k_min -16
_diffrn_reflns_limit_l_max 17
_diffrn_reflns_limit_l_min -17
_diffrn_reflns_number 22259
_diffrn_reflns_theta_full 26.37
_diffrn_reflns_theta_max 26.37
_diffrn_reflns_theta_min 1.73
_diffrn_standards_decay_% none
_diffrn_standards_number 'see text'
_exptl_absorpt_coefficient_mu 0.069
_exptl_absorpt_correction_type none
_exptl_crystal_colour Colourless
_exptl_crystal_density_diffrn 1.150
_exptl_crystal_density_meas ?
_exptl_crystal_density_method 'not measured'
_exptl_crystal_description Fragment
_exptl_crystal_F_000 872
_exptl_crystal_size_max 0.25
_exptl_crystal_size_mid 0.25
_exptl_crystal_size_min 0.15
_refine_diff_density_max 0.221
_refine_diff_density_min -0.221
_refine_diff_density_rms 0.041
_refine_ls_extinction_method none
_refine_ls_goodness_of_fit_ref 1.008
_refine_ls_hydrogen_treatment mixed
_refine_ls_matrix_type full
_refine_ls_number_parameters 281
_refine_ls_number_reflns 4734
_refine_ls_number_restraints 0
_refine_ls_restrained_S_all 1.008
_refine_ls_R_factor_all 0.0412
_refine_ls_R_factor_gt 0.0380
_refine_ls_shift/su_max 0.001
_refine_ls_shift/su_mean 0.000
_refine_ls_structure_factor_coef Fsqd
_refine_ls_weighting_details 'calc w=1/[\s^2^(Fo^2^)+(0.0500P)^2^+0.8500P] where P=(Fo^2^+2Fc^2^)/3'
_refine_ls_weighting_scheme calc
_refine_ls_wR_factor_gt 0.0960
_refine_ls_wR_factor_ref 0.0995
_reflns_number_gt 4381
_reflns_number_total 4734
_reflns_threshold_expression >2sigma(I)
_cod_data_source_file b200358asup1.cif
_cod_data_source_block 0256s
_cod_depositor_comments
;
The following automatic conversions were performed:

'_symmetry_cell_setting' value 'Monoclinic' changed to 'monoclinic'
according to /home/saulius/struct/CIF-dictionaries/cif_core.dic
dictionary named 'cif_core.dic' version 2.4.2 from 2011-04-26.

Automatic conversion script
Id: cif_fix_values 1891 2012-01-12 08:04:46Z andrius 

The following automatic conversions were performed:

'_exptl_crystal_density_meas' value 'not_measured' was changed to '?'
- the value is perceived as not measured.

Automatic conversion script
Id: cif_fix_values 3008 2015-01-20 13:52:24Z robertas 
;
_cod_original_cell_volume 2324.3(9)
_cod_original_sg_symbol_H-M P21/n
_cod_original_formula_sum 'C27 H34 N2 O1'
_cod_database_code 7213536

loop_
_symmetry_equiv_pos_as_xyz
'x, y, z'
'-x+1/2, y+1/2, -z+1/2'
'-x, -y, -z'
'x-1/2, -y-1/2, z-1/2'

loop_
_atom_site_label
_atom_site_type_symbol
_atom_site_fract_x
_atom_site_fract_y
_atom_site_fract_z
_atom_site_U_iso_or_equiv
_atom_site_adp_type
_atom_site_occupancy
_atom_site_symmetry_multiplicity
_atom_site_calc_flag
_atom_site_refinement_flags
O1 O 0.88714(6) 0.35684(6) 0.18982(6) 0.02654(19) Uani 1 1 d .
N1 N 1.04295(7) 0.28368(7) 0.29428(7) 0.01906(19) Uani 1 1 d .
N2 N 0.69342(7) 0.24314(8) 0.23464(8) 0.0255(2) Uani 1 1 d .
H2A H 0.7157(12) 0.2516(11) 0.1824(12) 0.038(4) Uiso 1 1 d .
C1 C 0.90391(7) 0.17975(8) 0.16084(8) 0.0182(2) Uani 1 1 d .
C2 C 0.85089(8) 0.11063(8) 0.19612(8) 0.0191(2) Uani 1 1 d .
C3 C 0.80687(8) 0.02072(8) 0.13529(8) 0.0222(2) Uani 1 1 d .
H3A H 0.7699 -0.0272 0.1585 0.027 Uiso 1 1 calc R
C4 C 0.81695(8) 0.00220(9) 0.04408(9) 0.0237(2) Uani 1 1 d .
H4A H 0.7869 -0.0584 0.0051 0.028 Uiso 1 1 calc R
C5 C 0.87153(8) 0.07192(8) 0.00659(8) 0.0214(2) Uani 1 1 d .
C6 C 0.88564(8) 0.05290(9) -0.08644(8) 0.0261(2) Uani 1 1 d .
H6A H 0.8557 -0.0070 -0.1267 0.031 Uiso 1 1 calc R
C7 C 0.94170(9) 0.11969(10) -0.11865(9) 0.0291(3) Uani 1 1 d .
H7A H 0.9509 0.1056 -0.1807 0.035 Uiso 1 1 calc R
C8 C 0.98594(9) 0.20938(10) -0.06020(9) 0.0289(3) Uani 1 1 d .
H8A H 1.0252 0.2552 -0.0829 0.035 Uiso 1 1 calc R
C9 C 0.97274(8) 0.23089(9) 0.02920(8) 0.0249(2) Uani 1 1 d .
H9A H 1.0020 0.2922 0.0672 0.030 Uiso 1 1 calc R
C10 C 0.91582(8) 0.16257(8) 0.06562(8) 0.0197(2) Uani 1 1 d .
C11 C 0.94471(8) 0.28061(8) 0.21769(8) 0.0189(2) Uani 1 1 d .
C12 C 1.08694(8) 0.38332(8) 0.34597(8) 0.0234(2) Uani 1 1 d .
H12A H 1.1603 0.3688 0.3971 0.028 Uiso 1 1 calc R
C13 C 1.09442(9) 0.46335(9) 0.26935(10) 0.0306(3) Uani 1 1 d .
H13A H 1.1297 0.4328 0.2288 0.046 Uiso 1 1 calc R
H13B H 1.1345 0.5231 0.3083 0.046 Uiso 1 1 calc R
H13C H 1.0239 0.4855 0.2218 0.046 Uiso 1 1 calc R
C14 C 1.02925(10) 0.42437(10) 0.40944(10) 0.0350(3) Uani 1 1 d .
H14A H 1.0279 0.3711 0.4584 0.053 Uiso 1 1 calc R
H14B H 0.9574 0.4427 0.3621 0.053 Uiso 1 1 calc R
H14C H 1.0655 0.4857 0.4486 0.053 Uiso 1 1 calc R
C15 C 1.10873(8) 0.18999(8) 0.33217(8) 0.0205(2) Uani 1 1 d .
H15A H 1.0645 0.1293 0.2962 0.025 Uiso 1 1 calc R
C16 C 1.20204(9) 0.19206(9) 0.30273(9) 0.0257(2) Uani 1 1 d .
H16A H 1.1768 0.1983 0.2267 0.038 Uiso 1 1 calc R
H16B H 1.2423 0.1281 0.3261 0.038 Uiso 1 1 calc R
H16C H 1.2469 0.2511 0.3365 0.038 Uiso 1 1 calc R
C17 C 1.14387(9) 0.17459(10) 0.45007(9) 0.0292(3) Uani 1 1 d .
H17A H 1.0827 0.1775 0.4669 0.044 Uiso 1 1 calc R
H17B H 1.1933 0.2292 0.4881 0.044 Uiso 1 1 calc R
H17C H 1.1781 0.1072 0.4706 0.044 Uiso 1 1 calc R
C18 C 0.84572(8) 0.12482(8) 0.30141(8) 0.0201(2) Uani 1 1 d .
H18A H 0.8899 0.1859 0.3365 0.024 Uiso 1 1 calc R
C19 C 0.89237(9) 0.02996(9) 0.37080(9) 0.0267(2) Uani 1 1 d .
H19A H 0.9034 0.0456 0.4429 0.040 Uiso 1 1 calc R
H19B H 0.9594 0.0121 0.3689 0.040 Uiso 1 1 calc R
H19C H 0.8440 -0.0284 0.3448 0.040 Uiso 1 1 calc R
C20 C 0.73311(8) 0.14624(8) 0.29066(8) 0.0206(2) Uani 1 1 d .
H20A H 0.6865 0.0885 0.2505 0.025 Uiso 1 1 calc R
C21 C 0.57942(9) 0.24887(10) 0.19175(10) 0.0308(3) Uani 1 1 d .
H21A H 0.5555 0.3109 0.1484 0.046 Uiso 1 1 calc R
H21B H 0.5570 0.2520 0.2491 0.046 Uiso 1 1 calc R
H21C H 0.5492 0.1876 0.1489 0.046 Uiso 1 1 calc R
C22 C 0.73252(8) 0.15160(8) 0.39857(8) 0.0206(2) Uani 1 1 d .
C23 C 0.78461(9) 0.23141(9) 0.46741(9) 0.0258(2) Uani 1 1 d .
H23A H 0.8148 0.2862 0.4444 0.031 Uiso 1 1 calc R
C24 C 0.79246(9) 0.23101(10) 0.56937(9) 0.0306(3) Uani 1 1 d .
H24A H 0.8295 0.2846 0.6162 0.037 Uiso 1 1 calc R
C25 C 0.74627(9) 0.15247(10) 0.60290(9) 0.0307(3) Uani 1 1 d .
H25A H 0.7518 0.1523 0.6726 0.037 Uiso 1 1 calc R
C26 C 0.69223(9) 0.07458(9) 0.53450(9) 0.0284(3) Uani 1 1 d .
H26A H 0.6593 0.0216 0.5568 0.034 Uiso 1 1 calc R
C27 C 0.68607(8) 0.07366(8) 0.43285(8) 0.0231(2) Uani 1 1 d .
H27A H 0.6498 0.0193 0.3866 0.028 Uiso 1 1 calc R

loop_
_atom_site_aniso_label
_atom_site_aniso_U_11
_atom_site_aniso_U_22
_atom_site_aniso_U_33
_atom_site_aniso_U_23
_atom_site_aniso_U_13
_atom_site_aniso_U_12
O1 0.0211(4) 0.0205(4) 0.0320(4) 0.0025(3) 0.0049(3) 0.0025(3)
N1 0.0178(4) 0.0192(4) 0.0181(4) -0.0010(3) 0.0053(3) 0.0000(3)
N2 0.0240(5) 0.0282(5) 0.0249(5) 0.0076(4) 0.0107(4) 0.0053(4)
C1 0.0138(4) 0.0199(5) 0.0171(5) 0.0020(4) 0.0025(4) 0.0022(4)
C2 0.0156(5) 0.0206(5) 0.0186(5) 0.0022(4) 0.0046(4) 0.0029(4)
C3 0.0186(5) 0.0214(5) 0.0250(5) 0.0016(4) 0.0074(4) -0.0010(4)
C4 0.0199(5) 0.0220(5) 0.0250(5) -0.0042(4) 0.0050(4) -0.0009(4)
C5 0.0159(5) 0.0255(5) 0.0191(5) -0.0001(4) 0.0037(4) 0.0037(4)
C6 0.0208(5) 0.0327(6) 0.0206(5) -0.0037(4) 0.0044(4) 0.0049(4)
C7 0.0230(5) 0.0452(7) 0.0187(5) 0.0007(5) 0.0082(4) 0.0065(5)
C8 0.0215(5) 0.0419(7) 0.0235(5) 0.0052(5) 0.0095(4) -0.0007(5)
C9 0.0207(5) 0.0303(6) 0.0209(5) 0.0019(4) 0.0058(4) -0.0018(4)
C10 0.0145(4) 0.0239(5) 0.0173(5) 0.0022(4) 0.0032(4) 0.0029(4)
C11 0.0182(5) 0.0211(5) 0.0170(5) 0.0019(4) 0.0070(4) -0.0010(4)
C12 0.0203(5) 0.0232(5) 0.0240(5) -0.0065(4) 0.0064(4) -0.0026(4)
C13 0.0283(6) 0.0235(6) 0.0376(7) -0.0023(5) 0.0114(5) -0.0054(5)
C14 0.0355(7) 0.0370(7) 0.0346(6) -0.0134(5) 0.0166(5) -0.0015(5)
C15 0.0181(5) 0.0215(5) 0.0195(5) 0.0023(4) 0.0054(4) 0.0016(4)
C16 0.0217(5) 0.0275(6) 0.0280(6) 0.0024(4) 0.0104(4) 0.0033(4)
C17 0.0253(6) 0.0377(6) 0.0215(5) 0.0075(5) 0.0066(4) 0.0025(5)
C18 0.0186(5) 0.0223(5) 0.0185(5) 0.0021(4) 0.0069(4) 0.0000(4)
C19 0.0247(5) 0.0314(6) 0.0242(5) 0.0085(5) 0.0104(4) 0.0063(5)
C20 0.0193(5) 0.0217(5) 0.0199(5) 0.0010(4) 0.0071(4) 0.0003(4)
C21 0.0249(6) 0.0366(7) 0.0300(6) 0.0067(5) 0.0105(5) 0.0082(5)
C22 0.0189(5) 0.0214(5) 0.0205(5) 0.0002(4) 0.0071(4) 0.0036(4)
C23 0.0254(5) 0.0232(5) 0.0281(6) -0.0031(4) 0.0104(5) -0.0013(4)
C24 0.0287(6) 0.0318(6) 0.0266(6) -0.0089(5) 0.0067(5) 0.0032(5)
C25 0.0335(6) 0.0385(7) 0.0207(5) 0.0020(5) 0.0119(5) 0.0128(5)
C26 0.0321(6) 0.0281(6) 0.0304(6) 0.0062(5) 0.0183(5) 0.0067(5)
C27 0.0229(5) 0.0216(5) 0.0254(5) -0.0005(4) 0.0107(4) 0.0019(4)

loop_
_atom_type_symbol
_atom_type_description
_atom_type_scat_dispersion_real
_atom_type_scat_dispersion_imag
_atom_type_scat_source
C C 0.0033 0.0016 'International Tables Vol C Tables 4.2.6.8 and 6.1.1.4'
H H 0.0000 0.0000 'International Tables Vol C Tables 4.2.6.8 and 6.1.1.4'
N N 0.0061 0.0033 'International Tables Vol C Tables 4.2.6.8 and 6.1.1.4'
O O 0.0106 0.0060 'International Tables Vol C Tables 4.2.6.8 and 6.1.1.4'

loop_
_geom_angle_atom_site_label_1
_geom_angle_atom_site_label_2
_geom_angle_atom_site_label_3
_geom_angle
C11 N1 C15 122.60(9)
C11 N1 C12 119.66(9)
C15 N1 C12 117.71(8)
C21 N2 C20 111.94(9)
C2 C1 C10 121.52(9)
C2 C1 C11 120.84(9)
C10 C1 C11 117.49(9)
C1 C2 C3 118.63(9)
C1 C2 C18 121.34(9)
C3 C2 C18 119.89(9)
C4 C3 C2 121.20(10)
C3 C4 C5 121.14(10)
C4 C5 C6 122.18(10)
C4 C5 C10 118.79(10)
C6 C5 C10 119.02(10)
C7 C6 C5 120.85(11)
C6 C7 C8 120.28(10)
C9 C8 C7 120.45(11)
C8 C9 C10 120.78(11)
C9 C10 C5 118.61(10)
C9 C10 C1 122.64(10)
C5 C10 C1 118.72(9)
O1 C11 N1 123.15(10)
O1 C11 C1 117.96(9)
N1 C11 C1 118.86(9)
N1 C12 C14 112.03(9)
N1 C12 C13 112.41(9)
C14 C12 C13 112.47(10)
N1 C15 C16 111.34(9)
N1 C15 C17 111.60(9)
C16 C15 C17 111.49(9)
C2 C18 C19 109.92(9)
C2 C18 C20 112.59(8)
C19 C18 C20 110.77(9)
N2 C20 C22 109.80(9)
N2 C20 C18 110.60(8)
C22 C20 C18 109.71(8)
C27 C22 C23 118.90(10)
C27 C22 C20 120.55(9)
C23 C22 C20 120.42(10)
C24 C23 C22 120.38(11)
C25 C24 C23 120.19(11)
C26 C25 C24 119.83(11)
C25 C26 C27 120.09(11)
C22 C27 C26 120.58(10)
C21 N2 H2A 110.1(10)
C20 N2 H2A 110.7(9)
C4 C3 H3A 119.4
C2 C3 H3A 119.4
C3 C4 H4A 119.4
C5 C4 H4A 119.4
C7 C6 H6A 119.6
C5 C6 H6A 119.6
C6 C7 H7A 119.9
C8 C7 H7A 119.9
C9 C8 H8A 119.8
C7 C8 H8A 119.8
C8 C9 H9A 119.6
C10 C9 H9A 119.6
N1 C12 H12A 106.5
C14 C12 H12A 106.5
C13 C12 H12A 106.5
C12 C13 H13A 109.5
C12 C13 H13B 109.5
H13A C13 H13B 109.5
C12 C13 H13C 109.5
H13A C13 H13C 109.5
H13B C13 H13C 109.5
C12 C14 H14A 109.5
C12 C14 H14B 109.5
H14A C14 H14B 109.5
C12 C14 H14C 109.5
H14A C14 H14C 109.5
H14B C14 H14C 109.5
N1 C15 H15A 107.4
C16 C15 H15A 107.4
C17 C15 H15A 107.4
C15 C16 H16A 109.5
C15 C16 H16B 109.5
H16A C16 H16B 109.5
C15 C16 H16C 109.5
H16A C16 H16C 109.5
H16B C16 H16C 109.5
C15 C17 H17A 109.5
C15 C17 H17B 109.5
H17A C17 H17B 109.5
C15 C17 H17C 109.5
H17A C17 H17C 109.5
H17B C17 H17C 109.5
C2 C18 H18A 107.8
C19 C18 H18A 107.8
C20 C18 H18A 107.8
C18 C19 H19A 109.5
C18 C19 H19B 109.5
H19A C19 H19B 109.5
C18 C19 H19C 109.5
H19A C19 H19C 109.5
H19B C19 H19C 109.5
N2 C20 H20A 108.9
C22 C20 H20A 108.9
C18 C20 H20A 108.9
N2 C21 H21A 109.5
N2 C21 H21B 109.5
H21A C21 H21B 109.5
N2 C21 H21C 109.5
H21A C21 H21C 109.5
H21B C21 H21C 109.5
C24 C23 H23A 119.8
C22 C23 H23A 119.8
C25 C24 H24A 119.9
C23 C24 H24A 119.9
C26 C25 H25A 120.1
C24 C25 H25A 120.1
C25 C26 H26A 120.0
C27 C26 H26A 120.0
C22 C27 H27A 119.7
C26 C27 H27A 119.7

loop_
_geom_bond_atom_site_label_1
_geom_bond_atom_site_label_2
_geom_bond_distance
O1 C11 1.2327(13)
N1 C11 1.3531(14)
N1 C15 1.4838(13)
N1 C12 1.4845(13)
N2 C21 1.4591(15)
N2 C20 1.4638(14)
C1 C2 1.3806(15)
C1 C10 1.4324(14)
C1 C11 1.5147(14)
C2 C3 1.4252(15)
C2 C18 1.5217(14)
C3 C4 1.3671(16)
C4 C5 1.4191(16)
C5 C6 1.4218(15)
C5 C10 1.4235(15)
C6 C7 1.3664(17)
C7 C8 1.4099(18)
C8 C9 1.3717(16)
C9 C10 1.4217(15)
C12 C14 1.5266(16)
C12 C13 1.5290(16)
C15 C16 1.5279(15)
C15 C17 1.5327(15)
C18 C19 1.5364(15)
C18 C20 1.5488(14)
C20 C22 1.5208(14)
C22 C27 1.3915(15)
C22 C23 1.3975(15)
C23 C24 1.3902(17)
C24 C25 1.3892(19)
C25 C26 1.3831(18)
C26 C27 1.3943(16)
N2 H2A 0.916(16)
C3 H3A 0.9500
C4 H4A 0.9500
C6 H6A 0.9500
C7 H7A 0.9500
C8 H8A 0.9500
C9 H9A 0.9500
C12 H12A 1.0000
C13 H13A 0.9800
C13 H13B 0.9800
C13 H13C 0.9800
C14 H14A 0.9800
C14 H14B 0.9800
C14 H14C 0.9800
C15 H15A 1.0000
C16 H16A 0.9800
C16 H16B 0.9800
C16 H16C 0.9800
C17 H17A 0.9800
C17 H17B 0.9800
C17 H17C 0.9800
C18 H18A 1.0000
C19 H19A 0.9800
C19 H19B 0.9800
C19 H19C 0.9800
C20 H20A 1.0000
C21 H21A 0.9800
C21 H21B 0.9800
C21 H21C 0.9800
C23 H23A 0.9500
C24 H24A 0.9500
C25 H25A 0.9500
C26 H26A 0.9500
C27 H27A 0.9500

loop_
_geom_torsion_atom_site_label_1
_geom_torsion_atom_site_label_2
_geom_torsion_atom_site_label_3
_geom_torsion_atom_site_label_4
_geom_torsion
C10 C1 C2 C3 -0.37(14)
C11 C1 C2 C3 175.07(9)
C10 C1 C2 C18 175.15(9)
C11 C1 C2 C18 -9.41(14)
C1 C2 C3 C4 0.37(15)
C18 C2 C3 C4 -175.21(9)
C2 C3 C4 C5 -0.07(16)
C3 C4 C5 C6 178.16(10)
C3 C4 C5 C10 -0.23(15)
C4 C5 C6 C7 -177.70(10)
C10 C5 C6 C7 0.68(15)
C5 C6 C7 C8 -0.50(16)
C6 C7 C8 C9 -0.36(17)
C7 C8 C9 C10 1.03(17)
C8 C9 C10 C5 -0.82(15)
C8 C9 C10 C1 177.28(10)
C4 C5 C10 C9 178.41(9)
C6 C5 C10 C9 -0.03(14)
C4 C5 C10 C1 0.23(14)
C6 C5 C10 C1 -178.21(9)
C2 C1 C10 C9 -178.03(10)
C11 C1 C10 C9 6.38(14)
C2 C1 C10 C5 0.07(14)
C11 C1 C10 C5 -175.51(9)
C15 N1 C11 O1 175.61(9)
C12 N1 C11 O1 -2.28(15)
C15 N1 C11 C1 -6.22(14)
C12 N1 C11 C1 175.88(9)
C2 C1 C11 O1 -91.04(12)
C10 C1 C11 O1 84.58(12)
C2 C1 C11 N1 90.70(12)
C10 C1 C11 N1 -93.69(11)
C11 N1 C12 C14 66.37(13)
C15 N1 C12 C14 -111.63(11)
C11 N1 C12 C13 -61.43(12)
C15 N1 C12 C13 120.57(10)
C11 N1 C15 C16 112.02(11)
C12 N1 C15 C16 -70.04(11)
C11 N1 C15 C17 -122.68(10)
C12 N1 C15 C17 55.25(12)
C1 C2 C18 C19 -121.37(10)
C3 C2 C18 C19 54.09(12)
C1 C2 C18 C20 114.62(11)
C3 C2 C18 C20 -69.92(12)
C21 N2 C20 C22 -78.45(11)
C21 N2 C20 C18 160.34(9)
C2 C18 C20 N2 -62.93(11)
C19 C18 C20 N2 173.54(9)
C2 C18 C20 C22 175.80(8)
C19 C18 C20 C22 52.27(11)
N2 C20 C22 C27 128.81(10)
C18 C20 C22 C27 -109.45(11)
N2 C20 C22 C23 -55.41(13)
C18 C20 C22 C23 66.34(12)
C27 C22 C23 C24 1.93(16)
C20 C22 C23 C24 -173.92(10)
C22 C23 C24 C25 -1.60(17)
C23 C24 C25 C26 -0.08(17)
C24 C25 C26 C27 1.39(17)
C23 C22 C27 C26 -0.62(16)
C20 C22 C27 C26 175.23(10)
C25 C26 C27 C22 -1.04(16)
